data_7211735
loop_
_publ_author_name
'Liu, Guang-Xiang'
'Zhu, Kun'
'Xu, Huan-Min'
'Nishihara, Sadafumi'
'Huang, Rong-Yi'
'Ren, Xiao-Ming'

_publ_section_title
;
 Five 3D metal--organic frameworks constructed from V-shaped
 polycarboxylate acids and flexible imidazole-based ligands
;
_journal_issue 4
_journal_name_full CrystEngComm
_journal_page_first 1175
_journal_paper_doi 10.1039/b913942g
_journal_volume 12
_journal_year 2010
_chemical_formula_moiety 'C30 H20 Cd2 N4 O10 S'
_chemical_formula_sum 'C30 H20 Cd2 N4 O10 S'
_chemical_formula_weight 853.36
_chemical_name_systematic
;
?
;
_space_group_IT_number 14
_symmetry_cell_setting monoclinic
_symmetry_space_group_name_Hall '-P 2ybc'
_symmetry_space_group_name_H-M 'P 1 21/c 1'
_atom_sites_solution_hydrogens geom
_atom_sites_solution_primary direct
_atom_sites_solution_secondary difmap
_audit_creation_method SHELXL-97
_cell_angle_alpha 90.00
_cell_angle_beta 105.671(4)
_cell_angle_gamma 90.00
_cell_formula_units_Z 4
_cell_length_a 7.4685(12)
_cell_length_b 18.677(3)
_cell_length_c 21.713(3)
_cell_measurement_reflns_used 3341
_cell_measurement_temperature 296(2)
_cell_measurement_theta_max 23.75
_cell_measurement_theta_min 2.23
_cell_volume 2916.1(8)
_computing_cell_refinement SMART
_computing_data_collection 'SMART (Bruker, 2000)'
_computing_data_reduction 'SAINT (Bruker, 2000)'
_computing_molecular_graphics SHELXTL
_computing_publication_material SHELXTL
_computing_structure_refinement SHELXTL
_computing_structure_solution 'SHELXTL (Bruker, 2000)'
_diffrn_ambient_temperature 296(2)
_diffrn_measured_fraction_theta_full 0.997
_diffrn_measured_fraction_theta_max 0.997
_diffrn_measurement_device_type 'Bruker Smart Aepex CCD area detector'
_diffrn_measurement_method 'phi and omega scans'
_diffrn_radiation_monochromator graphite
_diffrn_radiation_source 'sealed tube'
_diffrn_radiation_type MoK\a
_diffrn_radiation_wavelength 0.71073
_diffrn_reflns_av_R_equivalents 0.0408
_diffrn_reflns_av_sigmaI/netI 0.0504
_diffrn_reflns_limit_h_max 8
_diffrn_reflns_limit_h_min -8
_diffrn_reflns_limit_k_max 22
_diffrn_reflns_limit_k_min -14
_diffrn_reflns_limit_l_max 25
_diffrn_reflns_limit_l_min -25
_diffrn_reflns_number 14430
_diffrn_reflns_theta_full 25.10
_diffrn_reflns_theta_max 25.10
_diffrn_reflns_theta_min 1.46
_exptl_absorpt_coefficient_mu 1.598
_exptl_absorpt_correction_T_max 0.8565
_exptl_absorpt_correction_T_min 0.6813
_exptl_absorpt_correction_type multi-scan
_exptl_absorpt_process_details 'SADABS(Bruker, 2000)'
_exptl_crystal_colour colorless
_exptl_crystal_density_diffrn 1.944
_exptl_crystal_density_method 'not measured'
_exptl_crystal_description needle
_exptl_crystal_F_000 1680
_exptl_crystal_size_max 0.26
_exptl_crystal_size_mid 0.12
_exptl_crystal_size_min 0.10
_refine_diff_density_max 0.609
_refine_diff_density_min -0.614
_refine_diff_density_rms 0.150
_refine_ls_extinction_method none
_refine_ls_goodness_of_fit_ref 1.076
_refine_ls_hydrogen_treatment constr
_refine_ls_matrix_type full
_refine_ls_number_parameters 424
_refine_ls_number_reflns 5169
_refine_ls_number_restraints 0
_refine_ls_restrained_S_all 1.076
_refine_ls_R_factor_all 0.0514
_refine_ls_R_factor_gt 0.0353
_refine_ls_shift/su_max 0.002
_refine_ls_shift/su_mean 0.000
_refine_ls_structure_factor_coef Fsqd
_refine_ls_weighting_details 'calc w=1/[\s^2^(Fo^2^)+(0.0602P)^2^+0.0000P] where P=(Fo^2^+2Fc^2^)/3'
_refine_ls_weighting_scheme calc
_refine_ls_wR_factor_gt 0.0994
_refine_ls_wR_factor_ref 0.1134
_reflns_number_gt 3998
_reflns_number_total 5169
_reflns_threshold_expression >2sigma(I)
_cod_data_source_file b913942g.txt
_cod_data_source_block K1
_cod_depositor_comments
;
The following automatic conversions were performed:

'_symmetry_cell_setting' value 'Monoclinic' changed to 'monoclinic'
according to /home/saulius/struct/CIF-dictionaries/cif_core.dic
dictionary named 'cif_core.dic' version 2.4.2 from 2011-04-26.

Automatic conversion script
Id: cif_fix_values 1891 2012-01-12 08:04:46Z andrius 
;
_cod_original_sg_symbol_H-M 'P 21/c'
_cod_database_code 7211735

loop_
_symmetry_equiv_pos_as_xyz
'x, y, z'
'-x, y+1/2, -z+1/2'
'-x, -y, -z'
'x, -y-1/2, z-1/2'

loop_
_atom_site_label
_atom_site_type_symbol
_atom_site_fract_x
_atom_site_fract_y
_atom_site_fract_z
_atom_site_U_iso_or_equiv
_atom_site_adp_type
_atom_site_occupancy
_atom_site_symmetry_multiplicity
_atom_site_calc_flag
_atom_site_refinement_flags
Cd1 Cd 0.91280(6) 0.94114(2) 0.870285(19) 0.03040(14) Uani 1 1 d .
Cd2 Cd 1.33757(6) 1.03183(2) 0.888393(18) 0.02842(14) Uani 1 1 d .
O1 O 1.2197(5) 0.9481(2) 0.94110(17) 0.0337(9) Uani 1 1 d .
O2 O 1.4703(5) 0.9229(2) 1.01929(17) 0.0364(9) Uani 1 1 d .
O3 O 1.1479(6) 0.9639(2) 1.07858(19) 0.0370(10) Uani 1 1 d .
O4 O 0.9221(6) 0.9019(2) 1.1054(2) 0.0444(11) Uani 1 1 d .
O5 O 1.0973(5) 0.5223(2) 1.30565(17) 0.0362(9) Uani 1 1 d .
O6 O 1.0667(7) 0.6399(2) 1.3029(2) 0.0539(12) Uani 1 1 d .
O7 O 1.4841(5) 0.5486(2) 1.33837(17) 0.0366(10) Uani 1 1 d .
O8 O 1.6810(6) 0.5433(3) 1.2790(2) 0.0516(12) Uani 1 1 d .
O9 O 0.9598(7) 0.5870(2) 0.99019(19) 0.0609(14) Uani 1 1 d .
O10 O 0.7826(6) 0.6496(2) 1.0553(2) 0.0539(12) Uani 1 1 d .
N1 N 0.7901(6) 0.8391(3) 0.8929(2) 0.0345(11) Uani 1 1 d .
N2 N 0.6842(7) 0.7296(3) 0.8808(2) 0.0374(12) Uani 1 1 d .
N3 N 0.4312(7) 0.6924(3) 0.7164(2) 0.0419(13) Uani 1 1 d .
N4 N 0.5742(7) 0.6257(3) 0.6618(2) 0.0388(12) Uani 1 1 d .
S1 S 0.9560(2) 0.63545(8) 1.04107(7) 0.0392(4) Uani 1 1 d .
C1 C 1.3065(7) 0.9122(3) 0.9894(2) 0.0257(12) Uani 1 1 d .
C2 C 1.2102(7) 0.8463(3) 1.0043(2) 0.0266(12) Uani 1 1 d .
C3 C 1.2247(8) 0.7858(3) 0.9687(3) 0.0364(14) Uani 1 1 d .
H3 H 1.2868 0.7888 0.9370 0.044 Uiso 1 1 calc R
C4 C 1.1488(8) 0.7216(3) 0.9796(3) 0.0362(14) Uani 1 1 d .
H4 H 1.1596 0.6814 0.9556 0.043 Uiso 1 1 calc R
C5 C 1.0579(8) 0.7175(3) 1.0257(2) 0.0334(13) Uani 1 1 d .
C6 C 1.0289(8) 0.7769(3) 1.0593(3) 0.0334(13) Uani 1 1 d .
H6 H 0.9579 0.7735 1.0883 0.040 Uiso 1 1 calc R
C7 C 1.1069(7) 0.8424(3) 1.0494(2) 0.0254(11) Uani 1 1 d .
C8 C 1.0522(9) 0.9083(3) 1.0802(2) 0.0345(14) Uani 1 1 d .
C9 C 1.1171(7) 0.5841(3) 1.2835(3) 0.0328(13) Uani 1 1 d .
C10 C 1.1915(8) 0.5856(3) 1.2258(2) 0.0285(12) Uani 1 1 d .
C11 C 1.0633(8) 0.6067(3) 1.1685(3) 0.0323(13) Uani 1 1 d .
H11 H 0.9442 0.6214 1.1683 0.039 Uiso 1 1 calc R
C12 C 1.1175(9) 0.6053(3) 1.1120(2) 0.0358(14) Uani 1 1 d .
C13 C 1.2933(9) 0.5845(3) 1.1108(3) 0.0417(15) Uani 1 1 d .
H13 H 1.3256 0.5823 1.0723 0.050 Uiso 1 1 calc R
C14 C 1.4205(8) 0.5671(3) 1.1676(3) 0.0365(14) Uani 1 1 d .
H14 H 1.5412 0.5549 1.1676 0.044 Uiso 1 1 calc R
C15 C 1.3717(8) 0.5675(3) 1.2252(3) 0.0299(12) Uani 1 1 d .
C16 C 1.5226(8) 0.5512(3) 1.2858(3) 0.0298(13) Uani 1 1 d .
C17 C 0.7802(8) 0.7798(3) 0.8604(3) 0.0363(14) Uani 1 1 d .
H17 H 0.8340 0.7735 0.8268 0.044 Uiso 1 1 calc R
C18 C 0.6914(8) 0.8266(3) 0.9366(3) 0.0382(14) Uani 1 1 d .
H18 H 0.6707 0.8598 0.9659 0.046 Uiso 1 1 calc R
C19 C 0.6297(8) 0.7592(3) 0.9306(3) 0.0387(14) Uani 1 1 d .
H19 H 0.5626 0.7366 0.9554 0.046 Uiso 1 1 calc R
C20 C 0.6478(9) 0.6558(3) 0.8581(3) 0.0410(15) Uani 1 1 d .
H20A H 0.7333 0.6242 0.8873 0.049 Uiso 1 1 calc R
H20B H 0.6722 0.6517 0.8165 0.049 Uiso 1 1 calc R
C21 C 0.4535(8) 0.6318(3) 0.8525(3) 0.0365(14) Uani 1 1 d .
C22 C 0.4291(11) 0.5808(4) 0.8961(3) 0.0545(18) Uani 1 1 d .
H22 H 0.5308 0.5646 0.9280 0.065 Uiso 1 1 calc R
C23 C 0.2498(13) 0.5536(4) 0.8921(5) 0.069(2) Uani 1 1 d .
H23 H 0.2314 0.5207 0.9219 0.082 Uiso 1 1 calc R
C24 C 0.1074(14) 0.5761(4) 0.8446(5) 0.075(3) Uani 1 1 d .
H24 H -0.0099 0.5569 0.8411 0.090 Uiso 1 1 calc R
C25 C 0.1263(9) 0.6263(4) 0.8006(4) 0.058(2) Uani 1 1 d .
H25 H 0.0236 0.6406 0.7680 0.070 Uiso 1 1 calc R
C26 C 0.3005(9) 0.6557(3) 0.8051(3) 0.0444(16) Uani 1 1 d .
C27 C 0.3142(10) 0.7136(4) 0.7580(3) 0.0524(18) Uani 1 1 d .
H27A H 0.1904 0.7249 0.7316 0.063 Uiso 1 1 calc R
H27B H 0.3655 0.7565 0.7813 0.063 Uiso 1 1 calc R
C28 C 0.4553(8) 0.6263(3) 0.6968(3) 0.0345(13) Uani 1 1 d .
H28 H 0.3958 0.5859 0.7067 0.041 Uiso 1 1 calc R
C29 C 0.6202(11) 0.6954(4) 0.6581(4) 0.063(2) Uani 1 1 d .
H29 H 0.7005 0.7121 0.6352 0.076 Uiso 1 1 calc R
C30 C 0.5359(12) 0.7368(4) 0.6915(4) 0.069(2) Uani 1 1 d .
H30 H 0.5468 0.7862 0.6967 0.082 Uiso 1 1 calc R

loop_
_atom_site_aniso_label
_atom_site_aniso_U_11
_atom_site_aniso_U_22
_atom_site_aniso_U_33
_atom_site_aniso_U_23
_atom_site_aniso_U_13
_atom_site_aniso_U_12
Cd1 0.0275(2) 0.0303(3) 0.0336(2) -0.00739(17) 0.00859(18) -0.00426(17)
Cd2 0.0311(3) 0.0289(2) 0.0263(2) -0.00161(16) 0.00955(17) -0.00510(17)
O1 0.031(2) 0.034(2) 0.032(2) 0.0101(17) 0.0026(17) -0.0076(17)
O2 0.031(2) 0.041(2) 0.034(2) 0.0011(18) 0.0028(18) -0.0041(18)
O3 0.036(2) 0.031(2) 0.047(2) -0.0097(18) 0.0164(19) -0.0050(18)
O4 0.055(3) 0.037(3) 0.056(3) 0.002(2) 0.038(2) 0.005(2)
O5 0.027(2) 0.048(3) 0.032(2) 0.0126(19) 0.0062(17) -0.0008(18)
O6 0.070(3) 0.046(3) 0.055(3) 0.006(2) 0.035(3) 0.015(2)
O7 0.035(2) 0.045(3) 0.028(2) 0.0073(18) 0.0056(18) -0.0031(18)
O8 0.022(2) 0.091(4) 0.041(2) 0.001(2) 0.0075(19) 0.010(2)
O9 0.102(4) 0.033(3) 0.033(2) 0.000(2) -0.006(2) -0.016(3)
O10 0.037(3) 0.058(3) 0.059(3) 0.028(2) 0.000(2) -0.008(2)
N1 0.021(2) 0.038(3) 0.045(3) -0.004(2) 0.009(2) -0.005(2)
N2 0.040(3) 0.034(3) 0.040(3) -0.004(2) 0.013(2) -0.007(2)
N3 0.052(3) 0.039(3) 0.040(3) -0.005(2) 0.020(3) 0.008(2)
N4 0.052(3) 0.033(3) 0.036(3) -0.004(2) 0.020(2) 0.001(2)
S1 0.0459(10) 0.0305(8) 0.0336(8) 0.0103(6) -0.0020(7) -0.0096(7)
C1 0.025(3) 0.033(3) 0.022(3) -0.005(2) 0.009(2) -0.003(2)
C2 0.030(3) 0.023(3) 0.025(3) 0.001(2) 0.005(2) 0.000(2)
C3 0.046(4) 0.033(3) 0.035(3) -0.001(3) 0.019(3) 0.000(3)
C4 0.047(4) 0.031(3) 0.034(3) -0.008(3) 0.016(3) 0.000(3)
C5 0.047(4) 0.022(3) 0.028(3) 0.004(2) 0.003(3) -0.002(3)
C6 0.041(4) 0.030(3) 0.028(3) 0.004(2) 0.007(3) -0.005(3)
C7 0.022(3) 0.031(3) 0.023(3) 0.000(2) 0.005(2) 0.002(2)
C8 0.048(4) 0.034(3) 0.018(3) 0.000(2) 0.003(3) 0.008(3)
C9 0.021(3) 0.049(4) 0.029(3) 0.006(3) 0.007(2) 0.002(3)
C10 0.035(3) 0.020(3) 0.028(3) 0.004(2) 0.006(2) 0.003(2)
C11 0.025(3) 0.032(3) 0.040(3) 0.009(3) 0.008(2) -0.001(2)
C12 0.053(4) 0.024(3) 0.027(3) 0.004(2) 0.005(3) -0.001(3)
C13 0.056(4) 0.041(4) 0.027(3) 0.001(3) 0.008(3) 0.014(3)
C14 0.033(3) 0.040(4) 0.041(3) 0.003(3) 0.017(3) 0.010(3)
C15 0.032(3) 0.023(3) 0.036(3) 0.004(2) 0.010(3) -0.001(2)
C16 0.026(3) 0.026(3) 0.036(3) 0.004(2) 0.007(3) 0.001(2)
C17 0.032(3) 0.037(4) 0.045(3) -0.008(3) 0.019(3) -0.009(3)
C18 0.037(4) 0.039(4) 0.039(3) -0.003(3) 0.011(3) 0.001(3)
C19 0.030(3) 0.045(4) 0.044(4) 0.001(3) 0.015(3) 0.005(3)
C20 0.044(4) 0.029(3) 0.048(4) -0.003(3) 0.010(3) 0.004(3)
C21 0.037(4) 0.033(3) 0.043(3) -0.011(3) 0.018(3) -0.005(3)
C22 0.071(5) 0.040(4) 0.060(4) -0.009(3) 0.032(4) -0.007(4)
C23 0.077(6) 0.046(5) 0.104(7) -0.015(5) 0.061(6) -0.020(4)
C24 0.074(6) 0.053(5) 0.114(8) -0.039(5) 0.056(6) -0.022(5)
C25 0.033(4) 0.066(5) 0.079(5) -0.023(4) 0.021(4) -0.001(3)
C26 0.051(4) 0.040(4) 0.048(4) -0.012(3) 0.022(3) 0.000(3)
C27 0.054(4) 0.053(4) 0.056(4) -0.008(3) 0.024(3) 0.017(3)
C28 0.042(4) 0.029(3) 0.033(3) -0.001(2) 0.010(3) 0.005(3)
C29 0.077(6) 0.046(5) 0.082(5) 0.004(4) 0.048(5) 0.000(4)
C30 0.102(7) 0.031(4) 0.092(6) 0.002(4) 0.060(5) 0.001(4)

loop_
_atom_type_symbol
_atom_type_description
_atom_type_scat_dispersion_real
_atom_type_scat_dispersion_imag
_atom_type_scat_source
Cd Cd -0.8075 1.2024 'International Tables Vol C Tables 4.2.6.8 and 6.1.1.4'
S S 0.1246 0.1234 'International Tables Vol C Tables 4.2.6.8 and 6.1.1.4'
O O 0.0106 0.0060 'International Tables Vol C Tables 4.2.6.8 and 6.1.1.4'
N N 0.0061 0.0033 'International Tables Vol C Tables 4.2.6.8 and 6.1.1.4'
C C 0.0033 0.0016 'International Tables Vol C Tables 4.2.6.8 and 6.1.1.4'
H H 0.0000 0.0000 'International Tables Vol C Tables 4.2.6.8 and 6.1.1.4'

loop_
_geom_angle_atom_site_label_1
_geom_angle_atom_site_label_2
_geom_angle_atom_site_label_3
_geom_angle
_geom_angle_site_symmetry_1
_geom_angle_site_symmetry_3
O3 Cd1 N1 115.14(16) 3_777 .
O3 Cd1 O8 97.14(16) 3_777 4_475
N1 Cd1 O8 92.32(17) . 4_475
O3 Cd1 O5 107.74(14) 3_777 4_575
N1 Cd1 O5 137.12(15) . 4_575
O8 Cd1 O5 82.61(14) 4_475 4_575
O3 Cd1 O1 85.68(15) 3_777 .
N1 Cd1 O1 106.50(15) . .
O8 Cd1 O1 157.76(14) 4_475 .
O5 Cd1 O1 75.56(13) 4_575 .
O3 Cd1 O6 160.29(15) 3_777 4_575
N1 Cd1 O6 84.02(15) . 4_575
O8 Cd1 O6 86.09(16) 4_475 4_575
O5 Cd1 O6 53.23(14) 4_575 4_575
O1 Cd1 O6 84.26(14) . 4_575
O1 Cd2 N4 172.18(16) . 2_756
O1 Cd2 O2 92.89(13) . 3_877
N4 Cd2 O2 86.54(16) 2_756 3_877
O1 Cd2 O7 95.00(15) . 4_575
N4 Cd2 O7 92.39(16) 2_756 4_575
O2 Cd2 O7 112.94(14) 3_877 4_575
O1 Cd2 O4 83.92(14) . 3_777
N4 Cd2 O4 88.36(16) 2_756 3_777
O2 Cd2 O4 95.05(15) 3_877 3_777
O7 Cd2 O4 152.00(15) 4_575 3_777
O1 Cd2 O5 76.78(14) . 4_575
N4 Cd2 O5 102.93(16) 2_756 4_575
O2 Cd2 O5 168.26(13) 3_877 4_575
O7 Cd2 O5 74.04(13) 4_575 4_575
O4 Cd2 O5 78.52(14) 3_777 4_575
C1 O1 Cd2 127.3(3) . .
C1 O1 Cd1 133.7(3) . .
Cd2 O1 Cd1 98.56(13) . .
C1 O2 Cd2 144.8(3) . 3_877
C8 O3 Cd1 116.8(4) . 3_777
C8 O4 Cd2 137.3(4) . 3_777
C9 O5 Cd1 96.3(3) . 4_576
C9 O5 Cd2 121.7(3) . 4_576
Cd1 O5 Cd2 96.76(13) 4_576 4_576
C9 O6 Cd1 85.4(3) . 4_576
C16 O7 Cd2 135.4(4) . 4_576
C16 O8 Cd1 114.0(4) . 4_676
C17 N1 C18 105.6(5) . .
C17 N1 Cd1 125.0(4) . .
C18 N1 Cd1 129.0(4) . .
C17 N2 C19 106.4(5) . .
C17 N2 C20 128.3(5) . .
C19 N2 C20 125.3(5) . .
C28 N3 C30 107.4(5) . .
C28 N3 C27 126.8(5) . .
C30 N3 C27 125.8(5) . .
C28 N4 C29 104.3(5) . .
C28 N4 Cd2 128.1(4) . 2_746
C29 N4 Cd2 127.4(4) . 2_746
O9 S1 O10 119.3(3) . .
O9 S1 C12 108.6(3) . .
O10 S1 C12 108.3(3) . .
O9 S1 C5 107.5(3) . .
O10 S1 C5 109.8(3) . .
C12 S1 C5 102.2(3) . .
O2 C1 O1 124.2(5) . .
O2 C1 C2 118.8(5) . .
O1 C1 C2 116.3(5) . .
C3 C2 C7 119.1(5) . .
C3 C2 C1 115.6(4) . .
C7 C2 C1 125.3(5) . .
C4 C3 C2 121.1(5) . .
C4 C3 H3 119.5 . .
C2 C3 H3 119.5 . .
C5 C4 C3 119.3(5) . .
C5 C4 H4 120.3 . .
C3 C4 H4 120.3 . .
C4 C5 C6 121.8(5) . .
C4 C5 S1 120.8(4) . .
C6 C5 S1 117.3(4) . .
C5 C6 C7 119.6(5) . .
C5 C6 H6 120.2 . .
C7 C6 H6 120.2 . .
C6 C7 C2 118.9(5) . .
C6 C7 C8 118.1(5) . .
C2 C7 C8 122.3(5) . .
O4 C8 O3 127.2(5) . .
O4 C8 C7 117.1(5) . .
O3 C8 C7 115.7(5) . .
O6 C9 O5 124.4(5) . .
O6 C9 C10 119.3(5) . .
O5 C9 C10 116.0(5) . .
C15 C10 C11 119.3(5) . .
C15 C10 C9 125.5(5) . .
C11 C10 C9 115.2(5) . .
C12 C11 C10 118.9(5) . .
C12 C11 H11 120.5 . .
C10 C11 H11 120.5 . .
C13 C12 C11 121.9(5) . .
C13 C12 S1 120.2(4) . .
C11 C12 S1 117.9(5) . .
C12 C13 C14 118.7(5) . .
C12 C13 H13 120.6 . .
C14 C13 H13 120.6 . .
C13 C14 C15 121.2(5) . .
C13 C14 H14 119.4 . .
C15 C14 H14 119.4 . .
C10 C15 C14 119.9(5) . .
C10 C15 C16 122.4(5) . .
C14 C15 C16 117.7(5) . .
O8 C16 O7 124.5(5) . .
O8 C16 C15 115.5(5) . .
O7 C16 C15 120.0(5) . .
N1 C17 N2 112.0(5) . .
N1 C17 H17 124.0 . .
N2 C17 H17 124.0 . .
C19 C18 N1 109.2(5) . .
C19 C18 H18 125.4 . .
N1 C18 H18 125.4 . .
C18 C19 N2 106.8(5) . .
C18 C19 H19 126.6 . .
N2 C19 H19 126.6 . .
N2 C20 C21 113.4(5) . .
N2 C20 H20A 108.9 . .
C21 C20 H20A 108.9 . .
N2 C20 H20B 108.9 . .
C21 C20 H20B 108.9 . .
H20A C20 H20B 107.7 . .
C26 C21 C22 119.5(6) . .
C26 C21 C20 123.4(6) . .
C22 C21 C20 117.1(6) . .
C21 C22 C23 120.1(8) . .
C21 C22 H22 120.0 . .
C23 C22 H22 120.0 . .
C24 C23 C22 118.6(8) . .
C24 C23 H23 120.7 . .
C22 C23 H23 120.7 . .
C23 C24 C25 122.9(8) . .
C23 C24 H24 118.5 . .
C25 C24 H24 118.5 . .
C24 C25 C26 119.4(8) . .
C24 C25 H25 120.3 . .
C26 C25 H25 120.3 . .
C21 C26 C25 119.5(6) . .
C21 C26 C27 122.6(6) . .
C25 C26 C27 117.9(7) . .
N3 C27 C26 112.6(5) . .
N3 C27 H27A 109.1 . .
C26 C27 H27A 109.1 . .
N3 C27 H27B 109.1 . .
C26 C27 H27B 109.1 . .
H27A C27 H27B 107.8 . .
N4 C28 N3 111.2(5) . .
N4 C28 H28 124.4 . .
N3 C28 H28 124.4 . .
C30 C29 N4 111.2(6) . .
C30 C29 H29 124.4 . .
N4 C29 H29 124.4 . .
C29 C30 N3 105.7(6) . .
C29 C30 H30 127.1 . .
N3 C30 H30 127.1 . .

loop_
_geom_bond_atom_site_label_1
_geom_bond_atom_site_label_2
_geom_bond_distance
_geom_bond_site_symmetry_2
Cd1 O3 2.204(4) 3_777
Cd1 N1 2.226(5) .
Cd1 O8 2.271(4) 4_475
Cd1 O5 2.319(4) 4_575
Cd1 O1 2.394(4) .
Cd1 O6 2.581(4) 4_575
Cd2 O1 2.253(4) .
Cd2 N4 2.255(5) 2_756
Cd2 O2 2.289(4) 3_877
Cd2 O7 2.297(4) 4_575
Cd2 O4 2.335(4) 3_777
Cd2 O5 2.394(4) 4_575
O1 C1 1.265(6) .
O2 C1 1.236(6) .
O2 Cd2 2.289(4) 3_877
O3 C8 1.267(7) .
O3 Cd1 2.204(4) 3_777
O4 C8 1.243(7) .
O4 Cd2 2.335(4) 3_777
O5 C9 1.274(7) .
O5 Cd1 2.319(4) 4_576
O5 Cd2 2.394(4) 4_576
O6 C9 1.221(7) .
O6 Cd1 2.581(4) 4_576
O7 C16 1.251(6) .
O7 Cd2 2.297(4) 4_576
O8 C16 1.240(7) .
O8 Cd1 2.271(4) 4_676
O9 S1 1.434(5) .
O10 S1 1.435(5) .
N1 C17 1.304(7) .
N1 C18 1.370(7) .
N2 C17 1.327(7) .
N2 C19 1.371(7) .
N2 C20 1.465(7) .
N3 C28 1.333(7) .
N3 C30 1.348(8) .
N3 C27 1.470(7) .
N4 C28 1.317(7) .
N4 C29 1.353(8) .
N4 Cd2 2.255(5) 2_746
S1 C12 1.772(6) .
S1 C5 1.782(6) .
C1 C2 1.504(7) .
C2 C3 1.390(7) .
C2 C7 1.401(7) .
C3 C4 1.373(8) .
C3 H3 0.9300 .
C4 C5 1.356(8) .
C4 H4 0.9300 .
C5 C6 1.376(8) .
C6 C7 1.397(7) .
C6 H6 0.9300 .
C7 C8 1.508(7) .
C9 C10 1.502(7) .
C10 C15 1.391(8) .
C10 C11 1.406(7) .
C11 C12 1.392(7) .
C11 H11 0.9300 .
C12 C13 1.376(8) .
C13 C14 1.378(8) .
C13 H13 0.9300 .
C14 C15 1.393(8) .
C14 H14 0.9300 .
C15 C16 1.514(8) .
C17 H17 0.9300 .
C18 C19 1.334(8) .
C18 H18 0.9300 .
C19 H19 0.9300 .
C20 C21 1.493(8) .
C20 H20A 0.9700 .
C20 H20B 0.9700 .
C21 C26 1.389(9) .
C21 C22 1.389(9) .
C22 C23 1.412(11) .
C22 H22 0.9300 .
C23 C24 1.334(12) .
C23 H23 0.9300 .
C24 C25 1.373(11) .
C24 H24 0.9300 .
C25 C26 1.391(9) .
C25 H25 0.9300 .
C26 C27 1.511(9) .
C27 H27A 0.9700 .
C27 H27B 0.9700 .
C28 H28 0.9300 .
C29 C30 1.331(9) .
C29 H29 0.9300 .
C30 H30 0.9300 .

loop_
_geom_torsion_atom_site_label_1
_geom_torsion_atom_site_label_2
_geom_torsion_atom_site_label_3
_geom_torsion_atom_site_label_4
_geom_torsion
_geom_torsion_site_symmetry_1
N4 Cd2 O1 C1 -124.3(11) 2_756
O2 Cd2 O1 C1 -38.7(4) 3_877
O7 Cd2 O1 C1 74.7(4) 4_575
O4 Cd2 O1 C1 -133.5(4) 3_777
O5 Cd2 O1 C1 147.0(4) 4_575
N4 Cd2 O1 Cd1 62.7(12) 2_756
O2 Cd2 O1 Cd1 148.28(15) 3_877
O7 Cd2 O1 Cd1 -98.39(15) 4_575
O4 Cd2 O1 Cd1 53.50(15) 3_777
O5 Cd2 O1 Cd1 -26.09(13) 4_575
O3 Cd1 O1 C1 105.2(5) 3_777
N1 Cd1 O1 C1 -9.7(5) .
O8 Cd1 O1 C1 -156.4(5) 4_475
O5 Cd1 O1 C1 -145.2(5) 4_575
O6 Cd1 O1 C1 -91.7(5) 4_575
O3 Cd1 O1 Cd2 -82.42(16) 3_777
N1 Cd1 O1 Cd2 162.62(15) .
O8 Cd1 O1 Cd2 15.9(5) 4_475
O5 Cd1 O1 Cd2 27.15(14) 4_575
O6 Cd1 O1 Cd2 80.61(15) 4_575
O3 Cd1 N1 C17 167.1(4) 3_777
O8 Cd1 N1 C17 68.1(5) 4_475
O5 Cd1 N1 C17 -13.6(6) 4_575
O1 Cd1 N1 C17 -99.9(5) .
O6 Cd1 N1 C17 -17.7(5) 4_575
O3 Cd1 N1 C18 -4.0(5) 3_777
O8 Cd1 N1 C18 -103.0(5) 4_475
O5 Cd1 N1 C18 175.3(4) 4_575
O1 Cd1 N1 C18 89.0(5) .
O6 Cd1 N1 C18 171.2(5) 4_575
Cd2 O2 C1 O1 105.9(6) 3_877
Cd2 O2 C1 C2 -83.6(7) 3_877
Cd2 O1 C1 O2 7.2(7) .
Cd1 O1 C1 O2 177.7(3) .
Cd2 O1 C1 C2 -163.5(3) .
Cd1 O1 C1 C2 6.9(7) .
O2 C1 C2 C3 -90.0(6) .
O1 C1 C2 C3 81.3(6) .
O2 C1 C2 C7 91.3(6) .
O1 C1 C2 C7 -97.4(6) .
C7 C2 C3 C4 -3.8(8) .
C1 C2 C3 C4 177.5(5) .
C2 C3 C4 C5 0.2(9) .
C3 C4 C5 C6 4.3(9) .
C3 C4 C5 S1 179.6(5) .
O9 S1 C5 C4 -10.9(6) .
O10 S1 C5 C4 -142.0(5) .
C12 S1 C5 C4 103.3(5) .
O9 S1 C5 C6 164.6(5) .
O10 S1 C5 C6 33.5(5) .
C12 S1 C5 C6 -81.2(5) .
C4 C5 C6 C7 -5.0(9) .
S1 C5 C6 C7 179.5(4) .
C5 C6 C7 C2 1.3(8) .
C5 C6 C7 C8 172.2(5) .
C3 C2 C7 C6 3.0(8) .
C1 C2 C7 C6 -178.4(5) .
C3 C2 C7 C8 -167.5(5) .
C1 C2 C7 C8 11.1(8) .
Cd2 O4 C8 O3 43.3(9) 3_777
Cd2 O4 C8 C7 -138.4(5) 3_777
Cd1 O3 C8 O4 3.0(8) 3_777
Cd1 O3 C8 C7 -175.3(3) 3_777
C6 C7 C8 O4 -9.5(7) .
C2 C7 C8 O4 161.1(5) .
C6 C7 C8 O3 169.0(5) .
C2 C7 C8 O3 -20.4(8) .
Cd1 O6 C9 O5 -7.6(6) 4_576
Cd1 O6 C9 C10 166.3(5) 4_576
Cd1 O5 C9 O6 8.5(6) 4_576
Cd2 O5 C9 O6 -93.5(6) 4_576
Cd1 O5 C9 C10 -165.6(4) 4_576
Cd2 O5 C9 C10 92.4(5) 4_576
O6 C9 C10 C15 116.3(7) .
O5 C9 C10 C15 -69.2(7) .
O6 C9 C10 C11 -64.3(7) .
O5 C9 C10 C11 110.2(6) .
C15 C10 C11 C12 3.4(8) .
C9 C10 C11 C12 -176.1(5) .
C10 C11 C12 C13 -0.6(9) .
C10 C11 C12 S1 -177.6(4) .
O9 S1 C12 C13 45.9(6) .
O10 S1 C12 C13 176.8(5) .
C5 S1 C12 C13 -67.4(5) .
O9 S1 C12 C11 -137.0(5) .
O10 S1 C12 C11 -6.1(5) .
C5 S1 C12 C11 109.7(5) .
C11 C12 C13 C14 -2.3(9) .
S1 C12 C13 C14 174.6(5) .
C12 C13 C14 C15 2.6(9) .
C11 C10 C15 C14 -3.1(8) .
C9 C10 C15 C14 176.3(5) .
C11 C10 C15 C16 174.0(5) .
C9 C10 C15 C16 -6.6(9) .
C13 C14 C15 C10 0.1(9) .
C13 C14 C15 C16 -177.1(5) .
Cd1 O8 C16 O7 -18.7(7) 4_676
Cd1 O8 C16 C15 159.1(4) 4_676
Cd2 O7 C16 O8 -106.7(6) 4_576
Cd2 O7 C16 C15 75.5(7) 4_576
C10 C15 C16 O8 -172.7(5) .
C14 C15 C16 O8 4.4(8) .
C10 C15 C16 O7 5.2(8) .
C14 C15 C16 O7 -177.7(5) .
C18 N1 C17 N2 -1.0(7) .
Cd1 N1 C17 N2 -173.8(4) .
C19 N2 C17 N1 -0.4(7) .
C20 N2 C17 N1 -177.8(5) .
C17 N1 C18 C19 2.0(7) .
Cd1 N1 C18 C19 174.5(4) .
N1 C18 C19 N2 -2.3(7) .
C17 N2 C19 C18 1.7(7) .
C20 N2 C19 C18 179.2(5) .
C17 N2 C20 C21 -138.6(6) .
C19 N2 C20 C21 44.4(8) .
N2 C20 C21 C26 72.4(7) .
N2 C20 C21 C22 -110.1(6) .
C26 C21 C22 C23 0.1(9) .
C20 C21 C22 C23 -177.5(6) .
C21 C22 C23 C24 2.2(10) .
C22 C23 C24 C25 -2.2(12) .
C23 C24 C25 C26 -0.1(11) .
C22 C21 C26 C25 -2.4(9) .
C20 C21 C26 C25 175.1(5) .
C22 C21 C26 C27 176.9(5) .
C20 C21 C26 C27 -5.6(9) .
C24 C25 C26 C21 2.4(9) .
C24 C25 C26 C27 -176.9(6) .
C28 N3 C27 C26 30.6(9) .
C30 N3 C27 C26 -148.6(7) .
C21 C26 C27 N3 63.7(8) .
C25 C26 C27 N3 -117.0(6) .
C29 N4 C28 N3 -2.0(7) .
Cd2 N4 C28 N3 -177.1(4) 2_746
C30 N3 C28 N4 1.5(7) .
C27 N3 C28 N4 -177.8(6) .
C28 N4 C29 C30 1.8(9) .
Cd2 N4 C29 C30 176.9(5) 2_746
N4 C29 C30 N3 -0.9(10) .
C28 N3 C30 C29 -0.4(9) .
C27 N3 C30 C29 179.0(7) .
